data_7100626
loop_
_publ_author_name
'Darren Johnson'
'Orion B. Berryman'
'Fraser Hol'

_publ_section_title
;
Anion-pi Interaction Augments Halide Binding in Solution
;
_journal_name_full 'Chemical Communications'
_journal_paper_doi 10.1039/b511570a
_journal_year 2006
_chemical_formula_sum 'C35 H47 Br F5 N2 O2.5 S'
_chemical_formula_weight 742.72
_space_group_IT_number 2
_symmetry_cell_setting triclinic
_symmetry_space_group_name_Hall '-P 1'
_symmetry_space_group_name_H-M 'P -1'
_cell_angle_alpha 74.118(6)
_cell_angle_beta 83.011(6)
_cell_angle_gamma 89.974(6)
_cell_formula_units_Z 4
_cell_length_a 10.863(4)
_cell_length_b 16.807(6)
_cell_length_c 21.000(7)
_cell_measurement_temperature 153(2)
_cell_volume 3658(2)
_diffrn_ambient_temperature 153(2)
_exptl_crystal_density_diffrn 1.349
_cod_depositor_comments
;
The following automatic conversions were performed:
'_symmetry_cell_setting' value 'Triclinic' changed to 'triclinic'
according to '/home/saulius/struct/CIF-dictionaries/cif_core.dic'
dictionary named 'cif_core.dic' version 2.4.1 from 2010-06-29.

Automatic conversion script
Id: cif_fix_enum 1527 2010-12-29 10:47:43Z saulius 
;
_cod_original_sg_symbol_H-M P-1
_cod_original_formula_sum 'C35 H47 Br F5 N2 O2.50 S'
_cod_database_code 7100626

loop_
_symmetry_equiv_pos_as_xyz
'x, y, z'
'-x, -y, -z'

loop_
_atom_site_label
_atom_site_type_symbol
_atom_site_fract_x
_atom_site_fract_y
_atom_site_fract_z
_atom_site_U_iso_or_equiv
_atom_site_adp_type
_atom_site_occupancy
_atom_site_symmetry_multiplicity
_atom_site_calc_flag
_atom_site_refinement_flags
_atom_site_disorder_assembly
_atom_site_disorder_group
Br1 Br 0.42609(12) 0.97697(8) 0.14608(7) 0.0291(5) Uani 1 1 d . . .
Br2 Br 0.24820(12) 0.47489(8) 0.15022(7) 0.0306(5) Uani 1 1 d . . .
S2 S 0.6856(3) 1.00109(19) 0.28534(16) 0.0233(9) Uani 1 1 d . . .
S1 S 0.9165(3) 0.50043(19) 0.27735(17) 0.0251(9) Uani 1 1 d . . .
O1 O 0.8316(7) 0.4795(5) 0.3370(4) 0.027(2) Uani 1 1 d . . .
O2 O 0.9913(8) 0.5756(5) 0.2594(4) 0.035(2) Uani 1 1 d . . .
O3 O 0.7388(7) 0.9783(5) 0.3466(4) 0.029(2) Uani 1 1 d . . .
O4 O 0.6178(8) 1.0753(5) 0.2682(4) 0.033(2) Uani 1 1 d . . .
O5 O 0.6381(9) 0.0624(6) 0.0073(5) 0.065(3) Uani 1 1 d . . .
N1 N 1.0164(9) 0.4259(6) 0.2811(5) 0.025(3) Uani 1 1 d . . .
N2 N 0.3424(8) 0.2102(6) 0.2069(5) 0.020(3) Uani 1 1 d . . .
N3 N 0.6976(8) 0.2908(6) 0.7939(5) 0.019(3) Uani 1 1 d . . .
N4 N 0.5883(9) 0.9267(5) 0.2843(5) 0.025(3) Uani 1 1 d . . .
F1 F 1.1855(6) 0.3449(5) 0.3825(4) 0.047(2) Uani 1 1 d . . .
F2 F 1.2369(8) 0.4067(6) 0.4812(4) 0.079(3) Uani 1 1 d . . .
F3 F 1.0520(10) 0.4281(5) 0.5743(4) 0.078(3) Uani 1 1 d . . .
F4 F 0.8147(8) 0.3856(6) 0.5666(4) 0.072(3) Uani 1 1 d . . .
F5 F 0.7633(7) 0.3214(5) 0.4691(4) 0.050(2) Uani 1 1 d . . .
F6 F 0.7590(7) 0.8101(5) 0.4701(4) 0.046(2) Uani 1 1 d . . .
F7 F 0.6679(8) 0.8723(6) 0.5687(4) 0.068(3) Uani 1 1 d . . .
F8 F 0.4316(9) 0.9237(5) 0.5766(4) 0.072(3) Uani 1 1 d . . .
F9 F 0.2841(8) 0.9080(6) 0.4836(4) 0.072(3) Uani 1 1 d . . .
F10 F 0.3758(6) 0.8446(5) 0.3836(4) 0.047(2) Uani 1 1 d . . .
C1 C 0.9710(11) 0.3334(7) 0.4217(6) 0.021(3) Uiso 1 1 d . . .
C2 C 1.0906(13) 0.3551(8) 0.4265(7) 0.032(4) Uiso 1 1 d . . .
C3 C 1.1197(14) 0.3881(9) 0.4778(7) 0.042(4) Uiso 1 1 d . . .
C4 C 1.0265(13) 0.3974(9) 0.5228(7) 0.043(4) Uiso 1 1 d . . .
C5 C 0.9076(14) 0.3766(9) 0.5209(7) 0.042(4) Uiso 1 1 d . . .
C6 C 0.8818(12) 0.3426(7) 0.4699(6) 0.024(3) Uiso 1 1 d . . .
C7 C 0.9441(11) 0.2974(7) 0.3667(6) 0.023(3) Uiso 1 1 d . . .
C8 C 0.8915(11) 0.2160(7) 0.3837(6) 0.026(3) Uiso 1 1 d . . .
H8 H 0.8766 0.1849 0.4292 0.031 Uiso 1 1 calc R . .
C9 C 0.8616(11) 0.1816(8) 0.3345(6) 0.029(3) Uiso 1 1 d . . .
H9 H 0.8265 0.1270 0.3461 0.035 Uiso 1 1 calc R . .
C10 C 0.8830(12) 0.2267(8) 0.2691(7) 0.034(4) Uiso 1 1 d . . .
H10 H 0.8620 0.2029 0.2356 0.041 Uiso 1 1 calc R . .
C11 C 0.9336(12) 0.3048(8) 0.2510(7) 0.034(4) Uiso 1 1 d . . .
H11 H 0.9479 0.3351 0.2053 0.041 Uiso 1 1 calc R . .
C12 C 0.9646(11) 0.3404(7) 0.3002(6) 0.023(3) Uiso 1 1 d . . .
C13 C 0.8316(10) 0.5008(7) 0.2107(6) 0.018(3) Uiso 1 1 d . . .
C14 C 0.8934(12) 0.5113(7) 0.1481(6) 0.028(3) Uiso 1 1 d . . .
H14 H 0.9811 0.5188 0.1399 0.034 Uiso 1 1 calc R . .
C15 C 0.8242(13) 0.5107(8) 0.0969(7) 0.043(4) Uiso 1 1 d . . .
H15 H 0.8660 0.5157 0.0534 0.052 Uiso 1 1 calc R . .
C16 C 0.6957(12) 0.5030(8) 0.1074(7) 0.033(4) Uiso 1 1 d . . .
C17 C 0.6355(12) 0.4929(8) 0.1696(6) 0.032(4) Uiso 1 1 d . . .
H17 H 0.5476 0.4868 0.1777 0.038 Uiso 1 1 calc R . .
C18 C 0.7047(11) 0.4917(7) 0.2217(6) 0.022(3) Uiso 1 1 d . . .
H18 H 0.6631 0.4845 0.2655 0.026 Uiso 1 1 calc R . .
C19 C 0.6206(13) 0.5105(9) 0.0473(7) 0.046(4) Uiso 1 1 d . . .
H19A H 0.5350 0.4900 0.0641 0.069 Uiso 1 1 calc R . .
H19B H 0.6591 0.4776 0.0188 0.069 Uiso 1 1 calc R . .
H19C H 0.6203 0.5686 0.0214 0.069 Uiso 1 1 calc R . .
C20 C 0.5724(11) 0.8271(7) 0.4215(6) 0.019(3) Uiso 1 1 d . . .
C21 C 0.4526(13) 0.8522(8) 0.4271(7) 0.033(4) Uiso 1 1 d . . .
C22 C 0.4016(14) 0.8836(9) 0.4799(7) 0.044(4) Uiso 1 1 d . . .
C23 C 0.4755(13) 0.8910(8) 0.5264(7) 0.040(4) Uiso 1 1 d . . .
C24 C 0.5946(13) 0.8662(8) 0.5220(7) 0.041(4) Uiso 1 1 d . . .
C25 C 0.6430(13) 0.8329(8) 0.4714(6) 0.030(4) Uiso 1 1 d . . .
C26 C 0.6249(10) 0.7960(7) 0.3655(6) 0.018(3) Uiso 1 1 d . . .
C27 C 0.6687(11) 0.7137(7) 0.3799(6) 0.026(3) Uiso 1 1 d . . .
H27 H 0.6612 0.6799 0.4247 0.032 Uiso 1 1 calc R . .
C28 C 0.7211(12) 0.6839(9) 0.3292(7) 0.039(4) Uiso 1 1 d . . .
H28 H 0.7513 0.6294 0.3392 0.047 Uiso 1 1 calc R . .
C29 C 0.7315(11) 0.7315(8) 0.2634(7) 0.030(4) Uiso 1 1 d . . .
H29 H 0.7687 0.7099 0.2286 0.036 Uiso 1 1 calc R . .
C30 C 0.6870(11) 0.8105(7) 0.2490(6) 0.027(3) Uiso 1 1 d . . .
H30 H 0.6941 0.8438 0.2040 0.032 Uiso 1 1 calc R . .
C31 C 0.6322(11) 0.8414(7) 0.3000(6) 0.021(3) Uiso 1 1 d . . .
C32 C 0.8063(11) 1.0076(7) 0.2197(6) 0.024(3) Uiso 1 1 d . . .
C33 C 0.9275(11) 0.9911(7) 0.2357(6) 0.024(3) Uiso 1 1 d . . .
H33 H 0.9445 0.9762 0.2807 0.029 Uiso 1 1 calc R . .
C34 C 1.0224(12) 0.9975(7) 0.1824(6) 0.030(3) Uiso 1 1 d . . .
H34 H 1.1060 0.9903 0.1913 0.036 Uiso 1 1 calc R . .
C35 C 0.9968(12) 1.0136(8) 0.1192(6) 0.030(4) Uiso 1 1 d . . .
C36 C 0.8732(12) 1.0304(8) 0.1040(7) 0.033(4) Uiso 1 1 d . . .
H36 H 0.8555 1.0437 0.0592 0.040 Uiso 1 1 calc R . .
C37 C 0.7801(12) 1.0270(7) 0.1556(6) 0.026(3) Uiso 1 1 d . . .
H37 H 0.6974 1.0383 0.1464 0.031 Uiso 1 1 calc R . .
C38 C 1.1018(12) 1.0190(8) 0.0615(7) 0.042(4) Uiso 1 1 d . . .
H38A H 1.1808 1.0325 0.0748 0.063 Uiso 1 1 calc R . .
H38B H 1.0842 1.0622 0.0220 0.063 Uiso 1 1 calc R . .
H38C H 1.1071 0.9657 0.0509 0.063 Uiso 1 1 calc R . .
C46 C 0.5719(11) 0.2580(7) 0.8338(6) 0.022(3) Uiso 1 1 d . . .
H46A H 0.5118 0.2588 0.8018 0.026 Uiso 1 1 calc R . .
H46B H 0.5805 0.1995 0.8587 0.026 Uiso 1 1 calc R . .
C45 C 0.5175(11) 0.3040(8) 0.8828(6) 0.032(4) Uiso 1 1 d . . .
H45A H 0.5694 0.2963 0.9195 0.039 Uiso 1 1 calc R . .
H45B H 0.5175 0.3639 0.8599 0.039 Uiso 1 1 calc R . .
C44 C 0.3865(12) 0.2728(8) 0.9111(7) 0.034(4) Uiso 1 1 d . . .
H44A H 0.3528 0.3057 0.9414 0.041 Uiso 1 1 calc R . .
H44B H 0.3353 0.2830 0.8740 0.041 Uiso 1 1 calc R . .
C50 C 0.7902(11) 0.2967(7) 0.8425(6) 0.028(3) Uiso 1 1 d . . .
H50A H 0.8714 0.3169 0.8160 0.034 Uiso 1 1 calc R . .
H50B H 0.7613 0.3389 0.8653 0.034 Uiso 1 1 calc R . .
C49 C 0.8102(12) 0.2185(8) 0.8949(6) 0.034(4) Uiso 1 1 d . . .
H49A H 0.7316 0.1999 0.9246 0.040 Uiso 1 1 calc R . .
H49B H 0.8353 0.1745 0.8733 0.040 Uiso 1 1 calc R . .
C48 C 0.9088(11) 0.2321(8) 0.9354(7) 0.035(4) Uiso 1 1 d . . .
H48A H 0.9067 0.1840 0.9752 0.042 Uiso 1 1 calc R . .
H48B H 0.8886 0.2815 0.9512 0.042 Uiso 1 1 calc R . .
C47 C 1.0401(13) 0.2442(10) 0.8985(8) 0.058(5) Uiso 1 1 d . . .
H47A H 1.0440 0.2924 0.8594 0.087 Uiso 1 1 calc R . .
H47B H 1.0627 0.1948 0.8841 0.087 Uiso 1 1 calc R . .
H47C H 1.0982 0.2532 0.9283 0.087 Uiso 1 1 calc R . .
C54 C 0.7408(11) 0.2298(7) 0.7553(6) 0.024(3) Uiso 1 1 d . . .
H54A H 0.7366 0.1738 0.7869 0.029 Uiso 1 1 calc R . .
H54B H 0.6820 0.2297 0.7228 0.029 Uiso 1 1 calc R . .
C53 C 0.8695(11) 0.2462(7) 0.7183(6) 0.023(3) Uiso 1 1 d . . .
H53A H 0.9309 0.2368 0.7506 0.028 Uiso 1 1 calc R . .
H53B H 0.8791 0.3046 0.6911 0.028 Uiso 1 1 calc R . .
C52 C 0.8934(11) 0.1890(8) 0.6733(6) 0.029(3) Uiso 1 1 d . . .
H52A H 0.8725 0.1313 0.7002 0.035 Uiso 1 1 calc R . .
H52B H 0.8373 0.2031 0.6383 0.035 Uiso 1 1 calc R . .
C51 C 1.0253(12) 0.1936(8) 0.6402(7) 0.039(4) Uiso 1 1 d . . .
H51A H 1.0805 0.1718 0.6740 0.059 Uiso 1 1 calc R . .
H51B H 1.0496 0.2514 0.6169 0.059 Uiso 1 1 calc R . .
H51C H 1.0317 0.1607 0.6080 0.059 Uiso 1 1 calc R . .
C42 C 0.6886(11) 0.3759(7) 0.7491(6) 0.025(3) Uiso 1 1 d . . .
H42A H 0.7716 0.3938 0.7240 0.030 Uiso 1 1 calc R . .
H42B H 0.6675 0.4136 0.7774 0.030 Uiso 1 1 calc R . .
C41 C 0.5946(11) 0.3872(7) 0.6988(6) 0.029(3) Uiso 1 1 d . . .
H41A H 0.6093 0.3466 0.6725 0.034 Uiso 1 1 calc R . .
H41B H 0.5095 0.3768 0.7229 0.034 Uiso 1 1 calc R . .
C40 C 0.6066(12) 0.4740(8) 0.6524(6) 0.033(4) Uiso 1 1 d . . .
H40A H 0.6933 0.4853 0.6306 0.040 Uiso 1 1 calc R . .
H40B H 0.5871 0.5142 0.6787 0.040 Uiso 1 1 calc R . .
C39 C 0.5193(12) 0.4857(8) 0.5988(7) 0.040(4) Uiso 1 1 d . . .
H39A H 0.4332 0.4760 0.6202 0.061 Uiso 1 1 calc R . .
H39B H 0.5389 0.4464 0.5724 0.061 Uiso 1 1 calc R . .
H39C H 0.5299 0.5424 0.5695 0.061 Uiso 1 1 calc R . .
C58 C 0.2338(10) 0.2449(7) 0.1688(6) 0.018(3) Uiso 1 1 d . . .
H58A H 0.1604 0.2456 0.2016 0.022 Uiso 1 1 calc R . .
H58B H 0.2553 0.3030 0.1430 0.022 Uiso 1 1 calc R . .
C57 C 0.1982(11) 0.1974(8) 0.1212(6) 0.030(3) Uiso 1 1 d . . .
H57A H 0.1837 0.1380 0.1453 0.036 Uiso 1 1 calc R . .
H57B H 0.2669 0.2022 0.0846 0.036 Uiso 1 1 calc R . .
C56 C 0.0805(12) 0.2323(8) 0.0923(7) 0.034(4) Uiso 1 1 d . . .
H56A H 0.0571 0.1990 0.0630 0.041 Uiso 1 1 calc R . .
H56B H 0.0125 0.2253 0.1295 0.041 Uiso 1 1 calc R . .
C62 C 0.3135(10) 0.1256(7) 0.2524(6) 0.021(3) Uiso 1 1 d . . .
H62A H 0.3845 0.1089 0.2780 0.026 Uiso 1 1 calc R . .
H62B H 0.3074 0.0870 0.2247 0.026 Uiso 1 1 calc R . .
C61 C 0.1963(11) 0.1141(7) 0.3018(6) 0.026(3) Uiso 1 1 d . . .
H61A H 0.1976 0.1551 0.3278 0.031 Uiso 1 1 calc R . .
H61B H 0.1231 0.1241 0.2772 0.031 Uiso 1 1 calc R . .
C59 C 0.0765(12) 0.0141(9) 0.4034(7) 0.047(4) Uiso 1 1 d . . .
H59A H 0.0861 0.0512 0.4313 0.070 Uiso 1 1 calc R . .
H59B H 0.0733 -0.0435 0.4309 0.070 Uiso 1 1 calc R . .
H59C H -0.0005 0.0258 0.3832 0.070 Uiso 1 1 calc R . .
C70 C 0.3664(11) 0.2707(7) 0.2460(6) 0.023(3) Uiso 1 1 d . . .
H70A H 0.2932 0.2687 0.2795 0.028 Uiso 1 1 calc R . .
H70B H 0.3730 0.3272 0.2149 0.028 Uiso 1 1 calc R . .
C69 C 0.4828(11) 0.2575(7) 0.2823(6) 0.026(3) Uiso 1 1 d . . .
H69A H 0.4818 0.2000 0.3113 0.031 Uiso 1 1 calc R . .
H69B H 0.5583 0.2666 0.2494 0.031 Uiso 1 1 calc R . .
C68 C 0.4839(11) 0.3177(8) 0.3240(6) 0.028(3) Uiso 1 1 d . . .
H68A H 0.4106 0.3060 0.3586 0.033 Uiso 1 1 calc R . .
H68B H 0.4782 0.3747 0.2953 0.033 Uiso 1 1 calc R . .
C67 C 0.6021(12) 0.3115(8) 0.3578(7) 0.039(4) Uiso 1 1 d . . .
H67A H 0.6076 0.2552 0.3865 0.059 Uiso 1 1 calc R . .
H67B H 0.5998 0.3508 0.3848 0.059 Uiso 1 1 calc R . .
H67C H 0.6747 0.3247 0.3236 0.059 Uiso 1 1 calc R . .
C66 C 0.4544(11) 0.2038(7) 0.1592(6) 0.024(3) Uiso 1 1 d . . .
H66A H 0.4353 0.1617 0.1364 0.029 Uiso 1 1 calc R . .
H66B H 0.5233 0.1832 0.1854 0.029 Uiso 1 1 calc R . .
C65 C 0.4996(11) 0.2841(7) 0.1057(6) 0.030(4) Uiso 1 1 d . . .
H65A H 0.4366 0.3012 0.0747 0.036 Uiso 1 1 calc R . .
H65B H 0.5105 0.3287 0.1272 0.036 Uiso 1 1 calc R . .
C64 C 0.6216(11) 0.2718(8) 0.0667(6) 0.031(4) Uiso 1 1 d . . .
H64A H 0.6396 0.3204 0.0273 0.037 Uiso 1 1 calc R . .
H64B H 0.6123 0.2226 0.0502 0.037 Uiso 1 1 calc R . .
C60 C 0.1857(12) 0.0275(8) 0.3489(6) 0.032(4) Uiso 1 1 d . . .
H60A H 0.2631 0.0162 0.3699 0.038 Uiso 1 1 calc R . .
H60B H 0.1779 -0.0127 0.3228 0.038 Uiso 1 1 calc R . .
C55 C 0.0908(12) 0.3199(8) 0.0538(6) 0.035(4) Uiso 1 1 d . . .
H55A H 0.1070 0.3541 0.0831 0.052 Uiso 1 1 calc R . .
H55B H 0.0131 0.3360 0.0353 0.052 Uiso 1 1 calc R . .
H55C H 0.1592 0.3280 0.0174 0.052 Uiso 1 1 calc R . .
C63 C 0.7319(13) 0.2604(9) 0.1064(7) 0.050(4) Uiso 1 1 d . . .
H63A H 0.7450 0.3100 0.1210 0.075 Uiso 1 1 calc R . .
H63B H 0.8064 0.2514 0.0782 0.075 Uiso 1 1 calc R . .
H63C H 0.7153 0.2123 0.1456 0.075 Uiso 1 1 calc R . .
C43 C 0.3731(12) 0.1834(8) 0.9484(7) 0.038(4) Uiso 1 1 d . . .
H43A H 0.4313 0.1708 0.9817 0.057 Uiso 1 1 calc R . .
H43B H 0.3911 0.1497 0.9172 0.057 Uiso 1 1 calc R . .
H43C H 0.2880 0.1708 0.9709 0.057 Uiso 1 1 calc R . .

loop_
_atom_site_aniso_label
_atom_site_aniso_U_11
_atom_site_aniso_U_22
_atom_site_aniso_U_33
_atom_site_aniso_U_23
_atom_site_aniso_U_13
_atom_site_aniso_U_12
Br1 0.0326(9) 0.0224(8) 0.0338(9) -0.0097(7) -0.0054(7) 0.0000(6)
Br2 0.0341(9) 0.0218(8) 0.0378(10) -0.0125(7) -0.0018(7) 0.0011(6)
S2 0.026(2) 0.019(2) 0.025(2) -0.0066(17) -0.0050(17) 0.0023(17)
S1 0.025(2) 0.020(2) 0.029(2) -0.0057(17) -0.0024(19) 0.0023(18)
O1 0.019(5) 0.029(5) 0.032(6) -0.007(5) -0.001(5) 0.005(4)
O2 0.038(6) 0.017(5) 0.044(6) -0.001(5) 0.002(5) -0.013(5)
O3 0.033(6) 0.027(5) 0.029(6) -0.010(4) -0.011(5) -0.006(4)
O4 0.043(6) 0.018(5) 0.036(6) -0.007(4) -0.001(5) 0.007(5)
O5 0.041(7) 0.073(8) 0.078(8) -0.015(7) -0.007(6) -0.001(6)
N1 0.029(7) 0.016(6) 0.030(7) -0.005(5) -0.011(5) 0.007(5)
N2 0.018(6) 0.020(6) 0.026(6) -0.013(5) 0.002(5) 0.002(5)
N3 0.014(6) 0.021(6) 0.025(6) -0.011(5) 0.000(5) -0.004(5)
N4 0.033(7) 0.006(6) 0.034(7) -0.003(5) -0.004(5) -0.005(5)
F1 0.023(5) 0.069(6) 0.039(5) 0.003(4) -0.009(4) 0.005(4)
F2 0.076(7) 0.087(7) 0.056(6) 0.027(5) -0.044(5) -0.060(6)
F3 0.160(10) 0.044(6) 0.041(6) -0.012(5) -0.050(6) -0.001(6)
F4 0.085(7) 0.095(7) 0.045(6) -0.037(5) -0.013(5) 0.041(6)
F5 0.026(5) 0.088(6) 0.037(5) -0.019(5) -0.002(4) 0.015(4)
F6 0.030(5) 0.072(6) 0.037(5) -0.014(4) -0.009(4) -0.002(4)
F7 0.081(7) 0.093(7) 0.035(5) -0.029(5) 0.003(5) -0.036(5)
F8 0.118(8) 0.055(6) 0.039(6) -0.022(5) 0.030(5) 0.013(5)
F9 0.056(6) 0.084(7) 0.053(6) 0.013(5) 0.016(5) 0.041(5)
F10 0.026(5) 0.066(6) 0.040(5) -0.001(4) -0.005(4) -0.003(4)

loop_
_geom_bond_atom_site_label_1
_geom_bond_atom_site_label_2
_geom_bond_distance
_geom_bond_site_symmetry_2
_geom_bond_publ_flag
S2 O4 1.430(8) . ?
S2 O3 1.431(8) . ?
S2 N4 1.645(10) . ?
S2 C32 1.764(13) . ?
S1 O1 1.422(8) . ?
S1 O2 1.436(8) . ?
S1 N1 1.649(10) . ?
S1 C13 1.766(12) . ?
N1 C12 1.473(15) . ?
N2 C62 1.489(14) . ?
N2 C66 1.502(14) . ?
N2 C70 1.512(14) . ?
N2 C58 1.532(14) . ?
N3 C42 1.491(14) . ?
N3 C54 1.513(14) . ?
N3 C46 1.530(14) . ?
N3 C50 1.539(15) . ?
N4 C31 1.473(15) . ?
F1 C2 1.342(14) . ?
F2 C3 1.326(16) . ?
F3 C4 1.375(16) . ?
F4 C5 1.344(16) . ?
F5 C6 1.339(14) . ?
F6 C25 1.316(14) . ?
F7 C24 1.361(16) . ?
F8 C23 1.354(15) . ?
F9 C22 1.340(15) . ?
F10 C21 1.340(15) . ?
C1 C6 1.353(16) . ?
C1 C2 1.372(16) . ?
C1 C7 1.501(16) . ?
C2 C3 1.407(18) . ?
C3 C4 1.338(18) . ?
C4 C5 1.347(18) . ?
C5 C6 1.400(18) . ?
C7 C12 1.377(16) . ?
C7 C8 1.417(16) . ?
C8 C9 1.384(16) . ?
C9 C10 1.365(16) . ?
C10 C11 1.360(17) . ?
C11 C12 1.401(17) . ?
C13 C14 1.367(16) . ?
C13 C18 1.372(15) . ?
C14 C15 1.386(17) . ?
C15 C16 1.387(17) . ?
C16 C17 1.354(17) . ?
C16 C19 1.562(18) . ?
C17 C18 1.396(16) . ?
C20 C21 1.369(16) . ?
C20 C25 1.396(17) . ?
C20 C26 1.467(16) . ?
C21 C22 1.410(18) . ?
C22 C23 1.368(18) . ?
C23 C24 1.360(18) . ?
C24 C25 1.381(18) . ?
C26 C31 1.372(15) . ?
C26 C27 1.426(16) . ?
C27 C28 1.362(17) . ?
C28 C29 1.385(17) . ?
C29 C30 1.380(16) . ?
C30 C31 1.385(16) . ?
C32 C37 1.361(16) . ?
C32 C33 1.407(16) . ?
C33 C34 1.408(16) . ?
C34 C35 1.344(17) . ?
C35 C36 1.427(17) . ?
C35 C38 1.544(17) . ?
C36 C37 1.378(16) . ?
C46 C45 1.514(16) . ?
C45 C44 1.509(17) . ?
C44 C43 1.491(17) . ?
C50 C49 1.500(16) . ?
C49 C48 1.499(17) . ?
C48 C47 1.524(18) . ?
C54 C53 1.502(16) . ?
C53 C52 1.525(16) . ?
C52 C51 1.507(17) . ?
C42 C41 1.532(16) . ?
C41 C40 1.512(16) . ?
C40 C39 1.530(17) . ?
C58 C57 1.523(16) . ?
C57 C56 1.530(17) . ?
C56 C55 1.470(16) . ?
C62 C61 1.517(16) . ?
C61 C60 1.515(16) . ?
C59 C60 1.515(17) . ?
C70 C69 1.540(16) . ?
C69 C68 1.509(16) . ?
C68 C67 1.531(17) . ?
C66 C65 1.538(16) . ?
C65 C64 1.515(16) . ?
C64 C63 1.524(17) . ?

loop_
_cod_related_entry_id
_cod_related_entry_database
_cod_related_entry_code
1 ChemSpider 30652960
